data_2204981
loop_
_publ_author_name
'Calmuschi, Beatrice'
'Englert, Ulli'

_publ_section_title
(<i>S</i>)-(Acetylacetonato-\k^2^<i>O</i>,<i>O</i>')[2-(1-aminoethyl)phenyl-\k^2^<i>C</i>^1^,<i>N</i>]palladium(II)
_journal_issue 1
_journal_name_full 'Acta Crystallographica Section E'
_journal_page_first m164
_journal_page_last m165
_journal_paper_doi 10.1107/S1600536804032842
_journal_volume 61
_journal_year 2005
_chemical_formula_iupac '[Pd (C8 H10 N) (C5 H7 O2)]'
_chemical_formula_moiety 'C13 H17 N O2 Pd'
_chemical_formula_sum 'C13 H17 N O2 Pd'
_chemical_formula_weight 325.68
_chemical_name_systematic
;
(S)-(Acetylacetonato-\k^2^O,O')[2-(1-aminoethyl)phenyl-
\k^2^C^1^,N]palladium(II)
;
_space_group_IT_number 78
_symmetry_cell_setting tetragonal
_symmetry_space_group_name_Hall 'P 4cw'
_symmetry_space_group_name_H-M 'P 43'
_atom_sites_solution_hydrogens geom
_atom_sites_solution_primary direct
_atom_sites_solution_secondary difmap
_audit_creation_method SHELXL97
_cell_angle_alpha 90.00
_cell_angle_beta 90.00
_cell_angle_gamma 90.00
_cell_formula_units_Z 4
_cell_length_a 10.5872(11)
_cell_length_b 10.5872(11)
_cell_length_c 11.9509(12)
_cell_measurement_reflns_used 8096
_cell_measurement_temperature 110(2)
_cell_measurement_theta_max 28.25
_cell_measurement_theta_min 1.92
_cell_volume 1339.6(2)
_computing_cell_refinement 'SAINT-Plus (Bruker, 1999)'
_computing_data_collection 'SMART (Bruker, 2001)'
_computing_data_reduction SAINT-Plus
_computing_molecular_graphics 'PLATON (Spek, 2003)'
_computing_publication_material SHELXL97
_computing_structure_refinement 'SHELXL97 (Sheldrick, 1997)'
_computing_structure_solution 'SHELXS97 (Sheldrick, 1997)'
_diffrn_ambient_temperature 110(2)
_diffrn_measured_fraction_theta_full 1.000
_diffrn_measured_fraction_theta_max 1.000
_diffrn_measurement_device_type 'Bruker SMART APEX CCD area-detector'
_diffrn_measurement_method \w
_diffrn_radiation_monochromator graphite
_diffrn_radiation_source 'fine-focus sealed tube'
_diffrn_radiation_type MoK\a
_diffrn_radiation_wavelength 0.71073
_diffrn_reflns_av_R_equivalents 0.0284
_diffrn_reflns_av_sigmaI/netI 0.0206
_diffrn_reflns_limit_h_max 14
_diffrn_reflns_limit_h_min -14
_diffrn_reflns_limit_k_max 14
_diffrn_reflns_limit_k_min -14
_diffrn_reflns_limit_l_max 15
_diffrn_reflns_limit_l_min -15
_diffrn_reflns_number 18582
_diffrn_reflns_theta_full 28.25
_diffrn_reflns_theta_max 28.25
_diffrn_reflns_theta_min 1.92
_diffrn_standards_decay_% 0
_diffrn_standards_interval_count 0
_diffrn_standards_interval_time 0
_diffrn_standards_number 0
_exptl_absorpt_coefficient_mu 1.375
_exptl_absorpt_correction_T_max 0.9471
_exptl_absorpt_correction_T_min 0.5829
_exptl_absorpt_correction_type multi-scan
_exptl_absorpt_process_details '(SADABS; Sheldrick, 1997)'
_exptl_crystal_colour 'light yellow'
_exptl_crystal_density_diffrn 1.615
_exptl_crystal_density_meas ?
_exptl_crystal_density_method .
_exptl_crystal_description prism
_exptl_crystal_F_000 656
_exptl_crystal_size_max 0.44
_exptl_crystal_size_mid 0.12
_exptl_crystal_size_min 0.04
_refine_diff_density_max 0.505
_refine_diff_density_min -0.217
_refine_ls_abs_structure_details 'Flack (1983), with how many Friedel pairs'
_refine_ls_abs_structure_Flack -0.03(2)
_refine_ls_extinction_method none
_refine_ls_goodness_of_fit_ref 1.083
_refine_ls_hydrogen_treatment constr
_refine_ls_matrix_type full
_refine_ls_number_parameters 157
_refine_ls_number_reflns 3327
_refine_ls_number_restraints 1
_refine_ls_restrained_S_all 1.082
_refine_ls_R_factor_all 0.0207
_refine_ls_R_factor_gt 0.0196
_refine_ls_shift/su_max 0.001
_refine_ls_shift/su_mean 0.000
_refine_ls_structure_factor_coef Fsqd
_refine_ls_weighting_details 'calc w = 1/[\s^2^(Fo^2^)+(0.0750P)^2^] where P=(Fo^2^+2Fc^2^)/3'
_refine_ls_weighting_scheme calc
_refine_ls_wR_factor_gt 0.0471
_refine_ls_wR_factor_ref 0.0476
_reflns_number_gt 3225
_reflns_number_total 3327
_reflns_threshold_expression I>2\s(I)
_cod_data_source_file ww6314.cif
_cod_data_source_block I
_cod_depositor_comments
;
The following automatic conversions were performed:
'_symmetry_cell_setting' value 'Tetragonal' changed to 'tetragonal'
according to '/home/saulius/struct/CIF-dictionaries/cif_core.dic'
dictionary named 'cif_core.dic' version 2.4.1 from 2010-06-29.

Automatic conversion script
Id: cif_fix_enum 1527 2010-12-29 10:47:43Z saulius 

The following automatic conversions were performed:

'_symmetry_cell_setting' value 'Tetragonal' changed to 'tetragonal'
according to /home/saulius/struct/CIF-dictionaries/cif_core.dic
dictionary named 'cif_core.dic' version 2.4.1 from 2010-06-29.

Automatic conversion script
Id: cif_fix_values 1715 2011-07-08 13:25:40Z adriana 
;
_cod_database_code 2204981
_cod_database_fobs_code 2204981

loop_
_symmetry_equiv_pos_as_xyz
'x, y, z'
'-x, -y, z+1/2'
'-y, x, z+3/4'
'y, -x, z+1/4'

loop_
_atom_site_label
_atom_site_fract_x
_atom_site_fract_y
_atom_site_fract_z
_atom_site_U_iso_or_equiv
_atom_site_adp_type
_atom_site_calc_flag
_atom_site_refinement_flags
_atom_site_occupancy
_atom_site_type_symbol
Pd1 -0.465800(13) -0.628078(15) -0.229710(18) 0.02152(5) Uani d . 1 Pd
O2 -0.58375(13) -0.77878(15) -0.23734(19) 0.0295(3) Uani d . 1 O
O1 -0.61100(15) -0.5015(2) -0.27234(16) 0.0281(4) Uani d . 1 O
N1 -0.3416(2) -0.48553(19) -0.20198(17) 0.0239(4) Uani d . 1 N
H1A -0.3465 -0.4277 -0.2626 0.031 Uiso calc R 1 H
H1B -0.3664 -0.4418 -0.1361 0.031 Uiso calc R 1 H
C6 -0.2087(2) -0.6656(2) -0.15828(17) 0.0233(4) Uani d . 1 C
C7 -0.2070(2) -0.5269(2) -0.18905(19) 0.0263(5) Uani d . 1 C
H7 -0.1663 -0.5193 -0.2624 0.034 Uiso calc R 1 H
C5 -0.1040(2) -0.7289(2) -0.11536(19) 0.0280(5) Uani d . 1 C
H5 -0.0261 -0.6820 -0.0998 0.036 Uiso calc R 1 H
C2 -0.3249(2) -0.8620(2) -0.16023(18) 0.0252(4) Uani d . 1 C
H2 -0.4022 -0.9096 -0.1764 0.033 Uiso calc R 1 H
C8 -0.1366(2) -0.4403(2) -0.1081(2) 0.0354(6) Uani d . 1 C
H8A -0.1781 -0.4424 -0.0349 0.046 Uiso calc R 1 H
H8B -0.1373 -0.3537 -0.1372 0.046 Uiso calc R 1 H
H8C -0.0491 -0.4693 -0.1004 0.046 Uiso calc R 1 H
C10 -0.7268(2) -0.5346(3) -0.2754(2) 0.0312(5) Uani d . 1 C
C11 -0.7733(2) -0.6576(2) -0.2624(2) 0.0335(5) Uani d . 1 C
H11 -0.8652 -0.6674 -0.2670 0.044 Uiso calc R 1 H
C12 -0.7040(2) -0.7676(2) -0.2437(2) 0.0324(5) Uani d . 1 C
C1 -0.3219(2) -0.7321(2) -0.18036(18) 0.0228(4) Uani d . 1 C
C4 -0.1091(2) -0.8581(2) -0.0944(2) 0.0298(5) Uani d . 1 C
H4 -0.0354 -0.9020 -0.0636 0.039 Uiso calc R 1 H
C3 -0.2202(2) -0.9250(2) -0.1177(2) 0.0280(5) Uani d . 1 C
H3 -0.2241 -1.0161 -0.1039 0.036 Uiso calc R 1 H
C9 -0.8187(2) -0.4283(3) -0.2942(3) 0.0382(6) Uani d . 1 C
H9A -0.8100 -0.3660 -0.2340 0.050 Uiso calc R 1 H
H9B -0.9050 -0.4617 -0.2945 0.050 Uiso calc R 1 H
H9C -0.8008 -0.3878 -0.3662 0.050 Uiso calc R 1 H
C13 -0.7751(2) -0.8898(3) -0.2268(4) 0.0563(8) Uani d . 1 C
H13A -0.7345 -0.9570 -0.2702 0.073 Uiso calc R 1 H
H13B -0.8625 -0.8793 -0.2520 0.073 Uiso calc R 1 H
H13C -0.7743 -0.9122 -0.1473 0.073 Uiso calc R 1 H

loop_
_atom_site_aniso_label
_atom_site_aniso_U_11
_atom_site_aniso_U_22
_atom_site_aniso_U_33
_atom_site_aniso_U_12
_atom_site_aniso_U_13
_atom_site_aniso_U_23
Pd1 0.01897(8) 0.03099(9) 0.01459(7) -0.00080(6) 0.00053(6) -0.00027(7)
O2 0.0198(7) 0.0362(8) 0.0325(8) -0.0014(6) 0.0014(8) -0.0042(8)
O1 0.0254(8) 0.0383(9) 0.0207(8) 0.0017(8) 0.0002(6) 0.0036(8)
N1 0.0254(9) 0.0307(10) 0.0155(10) -0.0020(9) -0.0005(8) 0.0059(7)
C6 0.0235(10) 0.0337(11) 0.0127(9) -0.0013(9) 0.0013(7) 0.0003(8)
C7 0.0235(11) 0.0350(12) 0.0204(10) -0.0057(9) -0.0002(8) 0.0045(9)
C5 0.0218(10) 0.0408(13) 0.0214(11) -0.0028(9) -0.0021(8) -0.0005(9)
C2 0.0223(10) 0.0329(12) 0.0205(10) -0.0011(8) 0.0030(8) -0.0059(9)
C8 0.0369(13) 0.0346(13) 0.0347(13) -0.0096(11) -0.0105(11) 0.0053(10)
C10 0.0261(11) 0.0510(15) 0.0165(10) 0.0051(10) 0.0002(9) -0.0008(10)
C11 0.0187(10) 0.0494(15) 0.0323(13) -0.0004(10) 0.0005(8) -0.0032(10)
C12 0.0233(10) 0.0440(13) 0.0300(13) -0.0049(9) 0.0036(10) -0.0078(11)
C1 0.0213(10) 0.0329(12) 0.0141(9) 0.0004(8) 0.0040(8) -0.0020(8)
C4 0.0258(11) 0.0380(13) 0.0257(11) 0.0045(10) -0.0025(9) -0.0029(9)
C3 0.0300(12) 0.0271(11) 0.0270(12) 0.0034(9) 0.0034(9) -0.0041(9)
C9 0.0275(12) 0.0497(16) 0.0375(15) 0.0090(11) -0.0020(11) -0.0027(12)
C13 0.0262(12) 0.0429(14) 0.100(3) -0.0039(11) 0.0045(19) -0.006(2)

loop_
_atom_type_symbol
_atom_type_description
_atom_type_scat_dispersion_real
_atom_type_scat_dispersion_imag
_atom_type_scat_source
Pd Pd -.9988 1.0072 'International Tables Vol C Tables 4.2.6.8 and 6.1.1.4'
O O .0106 .0060 'International Tables Vol C Tables 4.2.6.8 and 6.1.1.4'
N N .0061 .0033 'International Tables Vol C Tables 4.2.6.8 and 6.1.1.4'
C C .0033 .0016 'International Tables Vol C Tables 4.2.6.8 and 6.1.1.4'
H H .0000 .0000 'International Tables Vol C Tables 4.2.6.8 and 6.1.1.4'

loop_
_geom_angle_atom_site_label_1
_geom_angle_atom_site_label_2
_geom_angle_atom_site_label_3
_geom_angle
_geom_angle_publ_flag
C1 Pd1 O2 92.86(8) yes
C1 Pd1 N1 82.28(9) yes
O2 Pd1 N1 172.55(8) yes
C1 Pd1 O1 173.94(9) yes
O2 Pd1 O1 92.30(7) yes
N1 Pd1 O1 92.26(10) yes
C12 O2 Pd1 122.82(15) ?
C10 O1 Pd1 122.36(18) ?
C7 N1 Pd1 114.55(15) ?
C7 N1 H1A 108.6 ?
Pd1 N1 H1A 108.6 ?
C7 N1 H1B 108.6 ?
Pd1 N1 H1B 108.6 ?
H1A N1 H1B 107.6 ?
C5 C6 C1 120.3(2) ?
C5 C6 C7 123.1(2) ?
C1 C6 C7 116.6(2) ?
N1 C7 C6 107.31(17) ?
N1 C7 C8 110.8(2) ?
C6 C7 C8 115.73(19) ?
N1 C7 H7 107.6 ?
C6 C7 H7 107.6 ?
C8 C7 H7 107.6 ?
C4 C5 C6 120.5(2) ?
C4 C5 H5 119.7 ?
C6 C5 H5 119.7 ?
C3 C2 C1 121.1(2) ?
C3 C2 H2 119.4 ?
C1 C2 H2 119.4 ?
C7 C8 H8A 109.5 ?
C7 C8 H8B 109.5 ?
H8A C8 H8B 109.5 ?
C7 C8 H8C 109.5 ?
H8A C8 H8C 109.5 ?
H8B C8 H8C 109.5 ?
O1 C10 C11 126.1(2) ?
O1 C10 C9 114.9(2) ?
C11 C10 C9 119.0(2) ?
C12 C11 C10 127.5(2) ?
C12 C11 H11 116.2 ?
C10 C11 H11 116.2 ?
O2 C12 C11 127.6(2) ?
O2 C12 C13 114.1(2) ?
C11 C12 C13 118.3(2) ?
C2 C1 C6 118.5(2) ?
C2 C1 Pd1 125.75(16) ?
C6 C1 Pd1 115.66(17) ?
C5 C4 C3 119.6(2) ?
C5 C4 H4 120.2 ?
C3 C4 H4 120.2 ?
C2 C3 C4 120.0(2) ?
C2 C3 H3 120.0 ?
C4 C3 H3 120.0 ?
C10 C9 H9A 109.5 ?
C10 C9 H9B 109.5 ?
H9A C9 H9B 109.5 ?
C10 C9 H9C 109.5 ?
H9A C9 H9C 109.5 ?
H9B C9 H9C 109.5 ?
C12 C13 H13A 109.5 ?
C12 C13 H13B 109.5 ?
H13A C13 H13B 109.5 ?
C12 C13 H13C 109.5 ?
H13A C13 H13C 109.5 ?
H13B C13 H13C 109.5 ?

loop_
_geom_bond_atom_site_label_1
_geom_bond_atom_site_label_2
_geom_bond_distance
_geom_bond_publ_flag
Pd1 C1 1.970(2) yes
Pd1 O2 2.0281(15) yes
Pd1 N1 2.0288(19) yes
Pd1 O1 2.1017(17) yes
O2 C12 1.280(3) yes
O1 C10 1.275(3) yes
N1 C7 1.499(3) ?
N1 H1A 0.9500 ?
N1 H1B 0.9500 ?
C6 C5 1.393(3) ?
C6 C1 1.414(3) ?
C6 C7 1.514(3) ?
C7 C8 1.527(3) ?
C7 H7 0.9800 ?
C5 C4 1.391(3) ?
C5 H5 0.9800 ?
C2 C3 1.390(3) ?
C2 C1 1.397(3) ?
C2 H2 0.9800 ?
C8 H8A 0.9801 ?
C8 H8B 0.9801 ?
C8 H8C 0.9801 ?
C10 C11 1.401(4) ?
C10 C9 1.504(3) ?
C11 C12 1.395(3) ?
C11 H11 0.9800 ?
C12 C13 1.510(3) ?
C4 C3 1.401(3) ?
C4 H4 0.9800 ?
C3 H3 0.9800 ?
C9 H9A 0.9801 ?
C9 H9B 0.9801 ?
C9 H9C 0.9801 ?
C13 H13A 0.9801 ?
C13 H13B 0.9801 ?
C13 H13C 0.9801 ?
